data_2243906
loop_
_publ_author_name
'Xu, Xiaowen'
'Hoogenboom, Richard'
'Van Hecke, Kristof'

_publ_section_title
;
 Crystal structures of three
 <i>N</i>-(pyridine-2-carbonyl)pyridine-2-carboxamides as potential
 ligands for supramolecular chemistry
;
_journal_coeditor_code VM2252
_journal_issue 9
_journal_name_full 'Acta Crystallographica Section E'
_journal_page_first
;
;
_journal_paper_doi 10.1107/S2056989021008562
_journal_volume 77
_journal_year 2021
_chemical_formula_iupac 'C12 H7 F2 N3 O2'
_chemical_formula_moiety 'C12 H7 F2 N3 O2'
_chemical_formula_sum 'C12 H7 F2 N3 O2'
_chemical_formula_weight 263.21
_chemical_name_systematic
;
3-Fluoro-<i>N</i>-(3-fluoropyridine-2-carbonyl)pyridine-2-carboxamide
;
_space_group_crystal_system monoclinic
_space_group_IT_number 15
_space_group_name_Hall '-I 2ya'
_space_group_name_H-M_alt 'I 1 2/a 1'
_atom_sites_solution_hydrogens mixed
_atom_sites_solution_primary direct
_audit_creation_method
;
Olex2 1.2
(compiled May 18 2018 14:05:52 for OlexSys, GUI svn.r5506)
;
_cell_angle_alpha 90
_cell_angle_beta 97.140(4)
_cell_angle_gamma 90
_cell_formula_units_Z 4
_cell_length_a 6.7062(3)
_cell_length_b 14.1190(5)
_cell_length_c 11.2074(5)
_cell_measurement_reflns_used 1899
_cell_measurement_temperature 100(2)
_cell_measurement_theta_max 74.9110
_cell_measurement_theta_min 5.0350
_cell_volume 1052.94(8)
_computing_cell_refinement
;
CrysAlisPro (Rigaku OD, 2015)
;
_computing_data_collection
;
CrysAlisPro (Rigaku OD, 2015)
;
_computing_data_reduction
;
CrysAlisPro (Rigaku OD, 2015)
;
_computing_molecular_graphics
;
<i>OLEX2</i> (Dolomanov <i>et al.</i>,  2009)
;
_computing_publication_material
;
<i>OLEX2</i> (Dolomanov <i>et al.</i>,  2009)
;
_computing_structure_refinement
;
ShelXL (Sheldrick, 2015)
;
_computing_structure_solution
;
ShelXS (Sheldrick, 2008)
;
_diffrn_ambient_temperature 100(2)
_diffrn_detector 'CCD plate'
_diffrn_detector_area_resol_mean 10.4839
_diffrn_measured_fraction_theta_full 1.000
_diffrn_measured_fraction_theta_max 0.983
_diffrn_measurement_device 'four-circle diffractometer'
_diffrn_measurement_device_type 'SuperNova, Dual, Cu at zero, Atlas'
_diffrn_measurement_method '\w scans'
_diffrn_radiation_monochromator mirror
_diffrn_radiation_probe x-ray
_diffrn_radiation_type CuK\a
_diffrn_radiation_wavelength 1.54184
_diffrn_reflns_av_R_equivalents 0.0689
_diffrn_reflns_av_unetI/netI 0.0430
_diffrn_reflns_limit_h_max 8
_diffrn_reflns_limit_h_min -7
_diffrn_reflns_limit_k_max 17
_diffrn_reflns_limit_k_min -17
_diffrn_reflns_limit_l_max 13
_diffrn_reflns_limit_l_min -14
_diffrn_reflns_number 5200
_diffrn_reflns_theta_full 67.684
_diffrn_reflns_theta_max 75.370
_diffrn_reflns_theta_min 5.063
_diffrn_source 'micro-focus sealed X-ray tube'
_exptl_absorpt_coefficient_mu 1.218
_exptl_absorpt_correction_T_max 0.996
_exptl_absorpt_correction_T_min 0.993
_exptl_absorpt_correction_type gaussian
_exptl_absorpt_process_details
;
(CrysAlisPro; Rigaku OD, 2015)
;
_exptl_crystal_colour 'clear colourless'
_exptl_crystal_density_diffrn 1.660
_exptl_crystal_density_method 'not measured'
_exptl_crystal_description block
_exptl_crystal_F_000 536
_exptl_crystal_size_max 0.11
_exptl_crystal_size_mid 0.089
_exptl_crystal_size_min 0.06
_refine_diff_density_max 0.292
_refine_diff_density_min -0.319
_refine_ls_extinction_method none
_refine_ls_goodness_of_fit_ref 1.039
_refine_ls_hydrogen_treatment mixed
_refine_ls_matrix_type full
_refine_ls_number_parameters 88
_refine_ls_number_reflns 1083
_refine_ls_number_restraints 0
_refine_ls_restrained_S_all 1.039
_refine_ls_R_factor_all 0.0712
_refine_ls_R_factor_gt 0.0553
_refine_ls_shift/su_max 0.000
_refine_ls_shift/su_mean 0.000
_refine_ls_structure_factor_coef Fsqd
_refine_ls_weighting_details 'w=1/[\s^2^(Fo^2^)+(0.0954P)^2^+0.7955P] where P=(Fo^2^+2Fc^2^)/3'
_refine_ls_weighting_scheme calc
_refine_ls_wR_factor_gt 0.1447
_refine_ls_wR_factor_ref 0.1612
_reflns_number_gt 856
_reflns_number_total 1083
_reflns_threshold_expression 'I > 2\s(I)'
_cod_data_source_file vm2252sup1.cif
_cod_data_source_block 3
_cod_database_code 2243906
_shelx_space_group_comment
;
The symmetry employed for this shelxl refinement is uniquely defined
by the following loop, which should always be used as a source of
symmetry information in preference to the above space-group names.
They are only intended as comments.
;
_shelx_estimated_absorpt_t_min 0.878
_shelx_estimated_absorpt_t_max 0.931

loop_
_space_group_symop_operation_xyz
'x, y, z'
'-x+1/2, y, -z'
'x+1/2, y+1/2, z+1/2'
'-x+1, y+1/2, -z+1/2'
'-x, -y, -z'
'x-1/2, -y, z'
'-x+1/2, -y+1/2, -z+1/2'
'x, -y+1/2, z+1/2'

loop_
_atom_site_type_symbol
_atom_site_label
_atom_site_fract_x
_atom_site_fract_y
_atom_site_fract_z
_atom_site_U_iso_or_equiv
_atom_site_adp_type
_atom_site_calc_flag
_atom_site_occupancy
_atom_site_disorder_assembly
_atom_site_disorder_group
F F1 0.1012(3) 0.49942(9) 0.14190(14) 0.0349(5) Uani d 1 . .
O O1 0.1649(3) 0.53996(11) 0.37977(16) 0.0296(5) Uani d 1 . .
N N1 0.0596(3) 0.29674(13) 0.33292(17) 0.0204(5) Uani d 1 . .
N N2 0.250000 0.41071(19) 0.500000 0.0218(6) Uani d 1 . .
C C2 0.0612(4) 0.41086(16) 0.1771(2) 0.0245(6) Uani d 1 . .
C C1 0.0945(3) 0.38567(15) 0.2979(2) 0.0217(5) Uani d 1 . .
C C5 -0.0104(3) 0.23375(15) 0.2494(2) 0.0208(5) Uani d 1 . .
H H5 -0.037842 0.171355 0.274533 0.025 Uiso calc 1 . .
C C4 -0.0453(3) 0.25475(16) 0.1273(2) 0.0233(5) Uani d 1 . .
H H4 -0.094044 0.207588 0.070604 0.028 Uiso calc 1 . .
C C3 -0.0075(4) 0.34557(16) 0.0902(2) 0.0247(6) Uani d 1 . .
H H3 -0.028177 0.362470 0.007558 0.030 Uiso calc 1 . .
C C6 0.1711(3) 0.45473(15) 0.3944(2) 0.0213(5) Uani d 1 . .
H H2 0.250000 0.351(3) 0.500000 0.026 Uiso d 1 . .

loop_
_atom_site_aniso_label
_atom_site_aniso_U_11
_atom_site_aniso_U_22
_atom_site_aniso_U_33
_atom_site_aniso_U_12
_atom_site_aniso_U_13
_atom_site_aniso_U_23
F1 0.0551(11) 0.0191(7) 0.0292(9) -0.0062(6) -0.0002(7) 0.0071(6)
O1 0.0404(10) 0.0157(8) 0.0316(10) 0.0016(7) 0.0006(8) 0.0023(7)
N1 0.0190(9) 0.0171(9) 0.0254(10) 0.0017(7) 0.0038(7) 0.0014(7)
N2 0.0254(13) 0.0141(12) 0.0262(15) 0.000 0.0042(11) 0.000
C2 0.0262(11) 0.0165(10) 0.0309(13) 0.0012(9) 0.0042(10) 0.0048(9)
C1 0.0203(11) 0.0167(11) 0.0278(12) 0.0022(8) 0.0023(9) 0.0021(9)
C5 0.0188(10) 0.0174(10) 0.0270(12) 0.0007(8) 0.0058(9) 0.0008(8)
C4 0.0213(11) 0.0223(11) 0.0258(12) 0.0025(8) 0.0014(9) -0.0022(9)
C3 0.0276(11) 0.0239(12) 0.0222(12) 0.0039(9) 0.0014(10) 0.0028(9)
C6 0.0222(11) 0.0162(10) 0.0259(12) 0.0014(8) 0.0051(9) 0.0009(9)

loop_
_atom_type_symbol
_atom_type_description
_atom_type_scat_dispersion_real
_atom_type_scat_dispersion_imag
_atom_type_scat_source
C C 0.0181 0.0091 'International Tables Vol C Tables 4.2.6.8 and 6.1.1.4'
H H 0.0000 0.0000 'International Tables Vol C Tables 4.2.6.8 and 6.1.1.4'
F F 0.0727 0.0534 'International Tables Vol C Tables 4.2.6.8 and 6.1.1.4'
N N 0.0311 0.0180 'International Tables Vol C Tables 4.2.6.8 and 6.1.1.4'
O O 0.0492 0.0322 'International Tables Vol C Tables 4.2.6.8 and 6.1.1.4'

loop_
_exptl_crystal_face_index_h
_exptl_crystal_face_index_k
_exptl_crystal_face_index_l
_exptl_crystal_face_perp_dist
-1 -8 4 0.0377
3 -6 -3 0.0466
3 1 -5 0.0572
-3 5 4 0.0346
0 -4 -6 0.0228
-2 -7 -3 0.0187
-1 1 7 0.0371
3 7 0 0.0440
1 6 5 0.0377
-2 5 -5 0.0264
4 -1 3 0.0579
-2 8 2 0.0279
1 9 -2 0.0348

loop_
_geom_angle_atom_site_label_1
_geom_angle_atom_site_label_2
_geom_angle_atom_site_label_3
_geom_angle_site_symmetry_1
_geom_angle_site_symmetry_3
_geom_angle
_geom_angle_publ_flag
C5 N1 C1 . . 118.5(2) ?
C6 N2 C6 2_556 . 126.6(3) ?
C6 N2 H2 2_556 . 116.71(13) ?
C6 N2 H2 . . 116.71(13) ?
F1 C2 C1 . . 120.5(2) ?
F1 C2 C3 . . 118.4(2) ?
C3 C2 C1 . . 121.1(2) ?
N1 C1 C2 . . 120.7(2) ?
N1 C1 C6 . . 117.0(2) ?
C2 C1 C6 . . 122.3(2) ?
N1 C5 H5 . . 118.3 ?
N1 C5 C4 . . 123.4(2) ?
C4 C5 H5 . . 118.3 ?
C5 C4 H4 . . 120.7 ?
C3 C4 C5 . . 118.6(2) ?
C3 C4 H4 . . 120.7 ?
C2 C3 C4 . . 117.8(2) ?
C2 C3 H3 . . 121.1 ?
C4 C3 H3 . . 121.1 ?
O1 C6 N2 . . 124.3(2) ?
O1 C6 C1 . . 123.0(2) ?
N2 C6 C1 . . 112.68(19) ?

loop_
_geom_bond_atom_site_label_1
_geom_bond_atom_site_label_2
_geom_bond_site_symmetry_2
_geom_bond_distance
_geom_bond_publ_flag
F1 C2 . 1.348(2) ?
O1 C6 . 1.214(3) ?
N1 C1 . 1.344(3) ?
N1 C5 . 1.334(3) ?
N2 C6 2_556 1.383(3) ?
N2 C6 . 1.383(3) ?
N2 H2 . 0.85(4) ?
C2 C1 . 1.391(3) ?
C2 C3 . 1.378(3) ?
C1 C6 . 1.498(3) ?
C5 H5 . 0.9500 ?
C5 C4 . 1.391(3) ?
C4 H4 . 0.9500 ?
C4 C3 . 1.381(3) ?
C3 H3 . 0.9500 ?

loop_
_geom_hbond_atom_site_label_D
_geom_hbond_atom_site_label_H
_geom_hbond_atom_site_label_A
_geom_hbond_site_symmetry_D
_geom_hbond_site_symmetry_H
_geom_hbond_site_symmetry_A
_geom_hbond_distance_DH
_geom_hbond_distance_HA
_geom_hbond_distance_DA
_geom_hbond_angle_DHA
_geom_hbond_publ_flag
N2 H2 N1 ? ? ? 0.84(4) 2.265(15) 2.671(2) 109.8(10) yes
N2 H2 N1 . . 2_556 0.84(4) 2.265(15) 2.671(2) 109.8(10) yes
C4 H4 O1 . . 4_445 0.95 2.49 3.135(3) 125 yes
C5 H5 O1 . . 4_445 0.95 2.61 3.207(3) 122 yes
C3 H3 F1 . . 5_565 0.95 2.58 3.398(3) 145 yes
C5 H5 F1 . . 4_445 0.95 2.66 3.604(3) 176 yes

loop_
_geom_torsion_atom_site_label_1
_geom_torsion_atom_site_label_2
_geom_torsion_atom_site_label_3
_geom_torsion_atom_site_label_4
_geom_torsion_site_symmetry_1
_geom_torsion_site_symmetry_2
_geom_torsion_site_symmetry_3
_geom_torsion_site_symmetry_4
_geom_torsion
_geom_torsion_publ_flag
F1 C2 C1 N1 . . . . -178.3(2) ?
F1 C2 C1 C6 . . . . 1.3(4) ?
F1 C2 C3 C4 . . . . 179.1(2) ?
N1 C1 C6 O1 . . . . -162.6(2) ?
N1 C1 C6 N2 . . . . 17.9(3) ?
N1 C5 C4 C3 . . . . -0.6(3) ?
C2 C1 C6 O1 . . . . 17.8(4) ?
C2 C1 C6 N2 . . . . -161.7(2) ?
C1 N1 C5 C4 . . . . 1.4(3) ?
C1 C2 C3 C4 . . . . 1.0(4) ?
C5 N1 C1 C2 . . . . -1.0(3) ?
C5 N1 C1 C6 . . . . 179.41(19) ?
C5 C4 C3 C2 . . . . -0.6(3) ?
C3 C2 C1 N1 . . . . -0.2(4) ?
C3 C2 C1 C6 . . . . 179.3(2) ?
C6 N2 C6 O1 2_556 . . . 1.68(18) ?
C6 N2 C6 C1 2_556 . . . -178.8(2) ?
